data_2213447
loop_
_publ_author_name
'Xin-Hong Chang'

_publ_section_title
;
 4-(5-Methyl-1<i>H</i>-pyrazol-3-yl)pyridine monohydrate
;
_journal_coeditor_code LH2346
_journal_issue 5
_journal_name_full 'Acta Crystallographica Section E'
_journal_page_first o2447
_journal_page_last o2448
_journal_paper_doi 10.1107/S1600536807016285
_journal_volume 63
_journal_year 2007
_chemical_formula_iupac 'C9 H9 N3, H2 0'
_chemical_formula_moiety 'C9 H9 N3, H2 0'
_chemical_formula_sum 'C9 H11 N3 O'
_chemical_formula_weight 177.21
_chemical_name_systematic
;
4-(5-Methyl-1H-pyrazol-3-yl)pyridine monohydrate
;
_space_group_IT_number 14
_symmetry_cell_setting monoclinic
_symmetry_space_group_name_Hall '-P 2ybc'
_symmetry_space_group_name_H-M 'P 1 21/c 1'
_atom_sites_solution_hydrogens geom
_atom_sites_solution_primary direct
_atom_sites_solution_secondary difmap
_audit_creation_method SHELXL-97
_cell_angle_alpha 90.00
_cell_angle_beta 95.652(5)
_cell_angle_gamma 90.00
_cell_formula_units_Z 4
_cell_length_a 7.568(2)
_cell_length_b 8.621(3)
_cell_length_c 14.704(4)
_cell_measurement_reflns_used 622
_cell_measurement_temperature 173(2)
_cell_measurement_theta_max 20.258
_cell_measurement_theta_min 2.704
_cell_volume 954.7(5)
_computing_cell_refinement 'SAINT (Bruker, 1999)'
_computing_data_collection 'SMART (Bruker, 1998)'
_computing_data_reduction SAINT
_computing_molecular_graphics SHELXTL
_computing_publication_material SHELXTL
_computing_structure_refinement SHELXTL
_computing_structure_solution 'SHELXTL (Bruker, 1999)'
_diffrn_ambient_temperature 173(2)
_diffrn_measured_fraction_theta_full 0.990
_diffrn_measured_fraction_theta_max 0.990
_diffrn_measurement_device_type 'Bruker SMART CCD area-detector'
_diffrn_measurement_method '\f and \w'
_diffrn_radiation_monochromator graphite
_diffrn_radiation_source 'fine-focus sealed tube'
_diffrn_radiation_type MoK\a
_diffrn_radiation_wavelength 0.71073
_diffrn_reflns_av_R_equivalents 0.0518
_diffrn_reflns_av_sigmaI/netI 0.0663
_diffrn_reflns_limit_h_max 9
_diffrn_reflns_limit_h_min -8
_diffrn_reflns_limit_k_max 7
_diffrn_reflns_limit_k_min -10
_diffrn_reflns_limit_l_max 17
_diffrn_reflns_limit_l_min -13
_diffrn_reflns_number 4391
_diffrn_reflns_theta_full 25.50
_diffrn_reflns_theta_max 25.50
_diffrn_reflns_theta_min 2.70
_diffrn_standards_decay_% 0
_diffrn_standards_number 0
_exptl_absorpt_coefficient_mu 0.084
_exptl_absorpt_correction_T_max 0.9899
_exptl_absorpt_correction_T_min 0.9767
_exptl_absorpt_correction_type multi-scan
_exptl_absorpt_process_details '(SADABS; Sheldrick, 1996)'
_exptl_crystal_colour colourless
_exptl_crystal_density_diffrn 1.233
_exptl_crystal_density_method 'not measured'
_exptl_crystal_description block
_exptl_crystal_F_000 376
_exptl_crystal_size_max 0.28
_exptl_crystal_size_mid 0.14
_exptl_crystal_size_min 0.12
_refine_diff_density_max 0.183
_refine_diff_density_min -0.161
_refine_ls_extinction_method none
_refine_ls_goodness_of_fit_ref 0.988
_refine_ls_hydrogen_treatment mixed
_refine_ls_matrix_type full
_refine_ls_number_parameters 122
_refine_ls_number_reflns 1756
_refine_ls_number_restraints 0
_refine_ls_restrained_S_all 0.988
_refine_ls_R_factor_all 0.0850
_refine_ls_R_factor_gt 0.0538
_refine_ls_shift/su_max 0.000
_refine_ls_shift/su_mean 0.000
_refine_ls_structure_factor_coef Fsqd
_refine_ls_weighting_details 'calc w=1/[\s^2^(Fo^2^)+(0.0596P)^2^] where P=(Fo^2^+2Fc^2^)/3'
_refine_ls_weighting_scheme calc
_refine_ls_wR_factor_gt 0.1205
_refine_ls_wR_factor_ref 0.1327
_reflns_number_gt 1174
_reflns_number_total 1756
_reflns_threshold_expression I>2\s(I)
_cod_data_source_file lh2346.cif
_cod_data_source_block I
_cod_depositor_comments
;
The following automatic conversions were performed:
'_symmetry_cell_setting' value 'Monoclinic' changed to 'monoclinic'
according to '/home/saulius/struct/CIF-dictionaries/cif_core.dic'
dictionary named 'cif_core.dic' version 2.4.1 from 2010-06-29.

Automatic conversion script
Id: cif_fix_enum 1527 2010-12-29 10:47:43Z saulius 

The following automatic conversions were performed:

'_symmetry_cell_setting' value 'Monoclinic' changed to 'monoclinic'
according to /home/saulius/struct/CIF-dictionaries/cif_core.dic
dictionary named 'cif_core.dic' version 2.4.1 from 2010-06-29.

Automatic conversion script
Id: cif_fix_values 1715 2011-07-08 13:25:40Z adriana 
;
_cod_original_cell_volume 954.6(5)
_cod_original_sg_symbol_H-M 'P 21/c'
_cod_database_code 2213447
_cod_database_fobs_code 2213447

loop_
_symmetry_equiv_pos_as_xyz
'x, y, z'
'-x, y+1/2, -z+1/2'
'-x, -y, -z'
'x, -y-1/2, z-1/2'

loop_
_atom_site_type_symbol
_atom_site_label
_atom_site_fract_x
_atom_site_fract_y
_atom_site_fract_z
_atom_site_U_iso_or_equiv
_atom_site_adp_type
_atom_site_calc_flag
_atom_site_refinement_flags
_atom_site_occupancy
C C1 0.7802(3) 0.0233(3) 0.05441(17) 0.0520(7) Uani d . 1
H H1A 0.8274 0.0951 0.0112 0.078 Uiso calc R 1
H H1B 0.7392 -0.0717 0.0223 0.078 Uiso calc R 1
H H1C 0.8737 -0.0025 0.1030 0.078 Uiso calc R 1
C C2 0.6289(3) 0.0975(2) 0.09508(15) 0.0386(6) Uani d . 1
C C3 0.5312(3) 0.0546(3) 0.16453(15) 0.0415(6) Uani d . 1
H H3 0.5474 -0.0353 0.2018 0.050 Uiso calc R 1
C C4 0.4028(3) 0.1700(2) 0.16944(15) 0.0335(5) Uani d . 1
C C5 0.2587(3) 0.1782(2) 0.22909(14) 0.0343(5) Uani d . 1
C C6 0.2735(3) 0.1066(3) 0.31406(15) 0.0435(6) Uani d . 1
H H6 0.3805 0.0557 0.3361 0.052 Uiso calc R 1
C C7 0.1321(4) 0.1100(3) 0.36604(16) 0.0491(7) Uani d . 1
H H7 0.1451 0.0595 0.4237 0.059 Uiso calc R 1
C C8 -0.0344(3) 0.2515(3) 0.25973(17) 0.0478(7) Uani d . 1
H H8 -0.1421 0.3033 0.2399 0.057 Uiso calc R 1
C C9 0.1012(3) 0.2543(2) 0.20323(16) 0.0423(6) Uani d . 1
H H9 0.0860 0.3084 0.1467 0.051 Uiso calc R 1
N N1 -0.0224(3) 0.1800(2) 0.34037(14) 0.0475(6) Uani d . 1
N N2 0.4206(2) 0.2798(2) 0.10733(12) 0.0373(5) Uani d . 1
N N3 0.5592(2) 0.23265(19) 0.06289(12) 0.0381(5) Uani d . 1
O O1 0.7031(2) 0.08404(19) 0.43854(11) 0.0509(5) Uani d . 1
H H1 0.7898 0.1192 0.4018 0.073(9) Uiso d R 1
H H2 0.6774 -0.0160 0.4224 0.093(11) Uiso d R 1
H H3A 0.6069 0.2987 0.0198 0.054(7) Uiso d R 1

loop_
_atom_site_aniso_label
_atom_site_aniso_U_11
_atom_site_aniso_U_22
_atom_site_aniso_U_33
_atom_site_aniso_U_12
_atom_site_aniso_U_13
_atom_site_aniso_U_23
C1 0.0472(16) 0.0498(15) 0.0602(16) 0.0125(12) 0.0116(13) -0.0040(13)
C2 0.0409(14) 0.0338(13) 0.0416(14) 0.0039(10) 0.0062(11) -0.0013(10)
C3 0.0445(15) 0.0341(13) 0.0467(14) 0.0040(10) 0.0081(12) 0.0101(11)
C4 0.0356(13) 0.0282(11) 0.0371(13) -0.0052(9) 0.0061(10) 0.0003(10)
C5 0.0391(14) 0.0265(11) 0.0382(13) -0.0067(9) 0.0088(11) -0.0023(10)
C6 0.0428(15) 0.0451(14) 0.0431(14) -0.0035(11) 0.0068(11) 0.0086(11)
C7 0.0597(18) 0.0519(16) 0.0368(14) -0.0110(13) 0.0102(13) 0.0057(12)
C8 0.0427(16) 0.0478(15) 0.0549(16) -0.0006(11) 0.0143(12) 0.0037(12)
C9 0.0439(15) 0.0418(14) 0.0426(14) -0.0003(11) 0.0108(11) 0.0057(11)
N1 0.0480(14) 0.0473(12) 0.0497(13) -0.0117(10) 0.0181(11) -0.0035(10)
N2 0.0428(12) 0.0312(10) 0.0407(11) 0.0026(8) 0.0177(9) 0.0022(8)
N3 0.0429(12) 0.0320(10) 0.0421(11) 0.0014(8) 0.0171(9) 0.0020(9)
O1 0.0598(12) 0.0412(10) 0.0572(11) -0.0127(8) 0.0333(9) -0.0125(8)

loop_
_atom_type_symbol
_atom_type_description
_atom_type_scat_dispersion_real
_atom_type_scat_dispersion_imag
_atom_type_scat_source
C C 0.0033 0.0016 'International Tables Vol C Tables 4.2.6.8 and 6.1.1.4'
H H 0.0000 0.0000 'International Tables Vol C Tables 4.2.6.8 and 6.1.1.4'
N N 0.0061 0.0033 'International Tables Vol C Tables 4.2.6.8 and 6.1.1.4'
O O 0.0106 0.0060 'International Tables Vol C Tables 4.2.6.8 and 6.1.1.4'

loop_
_geom_angle_atom_site_label_1
_geom_angle_atom_site_label_2
_geom_angle_atom_site_label_3
_geom_angle
C2 C1 H1A 109.5
C2 C1 H1B 109.5
H1A C1 H1B 109.5
C2 C1 H1C 109.5
H1A C1 H1C 109.5
H1B C1 H1C 109.5
N3 C2 C3 105.92(19)
N3 C2 C1 121.4(2)
C3 C2 C1 132.6(2)
C2 C3 C4 105.99(19)
C2 C3 H3 127.0
C4 C3 H3 127.0
N2 C4 C3 110.69(18)
N2 C4 C5 120.46(19)
C3 C4 C5 128.82(19)
C9 C5 C6 116.7(2)
C9 C5 C4 122.1(2)
C6 C5 C4 121.2(2)
C7 C6 C5 119.5(2)
C7 C6 H6 120.2
C5 C6 H6 120.2
N1 C7 C6 124.0(2)
N1 C7 H7 118.0
C6 C7 H7 118.0
N1 C8 C9 123.6(2)
N1 C8 H8 118.2
C9 C8 H8 118.2
C5 C9 C8 119.9(2)
C5 C9 H9 120.1
C8 C9 H9 120.1
C8 N1 C7 116.2(2)
C4 N2 N3 104.67(17)
C2 N3 N2 112.72(17)
C2 N3 H3A 126.3
N2 N3 H3A 120.4
H1 O1 H2 107.3

loop_
_geom_bond_atom_site_label_1
_geom_bond_atom_site_label_2
_geom_bond_distance
C1 C2 1.488(3)
C1 H1A 0.9800
C1 H1B 0.9800
C1 H1C 0.9800
C2 N3 1.346(3)
C2 C3 1.369(3)
C3 C4 1.397(3)
C3 H3 0.9500
C4 N2 1.331(3)
C4 C5 1.467(3)
C5 C9 1.381(3)
C5 C6 1.388(3)
C6 C7 1.375(3)
C6 H6 0.9500
C7 N1 1.337(3)
C7 H7 0.9500
C8 N1 1.331(3)
C8 C9 1.383(3)
C8 H8 0.9500
C9 H9 0.9500
N2 N3 1.352(2)
N3 H3A 0.9496
O1 H1 0.9405
O1 H2 0.9102

loop_
_geom_hbond_atom_site_label_D
_geom_hbond_atom_site_label_H
_geom_hbond_atom_site_label_A
_geom_hbond_site_symmetry_A
_geom_hbond_distance_DH
_geom_hbond_distance_HA
_geom_hbond_distance_DA
_geom_hbond_angle_DHA
_geom_hbond_publ_flag
C7 H7 O1 3_656 0.95 2.55 3.450(3) 158.6 yes
O1 H2 N2 2_645 0.91 1.94 2.844(3) 169.7 yes
N3 H3A O1 4_565 0.95 1.77 2.724(2) 177.5 yes

loop_
_geom_torsion_atom_site_label_1
_geom_torsion_atom_site_label_2
_geom_torsion_atom_site_label_3
_geom_torsion_atom_site_label_4
_geom_torsion
N3 C2 C3 C4 0.6(3)
C1 C2 C3 C4 -178.3(2)
C2 C3 C4 N2 -0.7(3)
C2 C3 C4 C5 177.0(2)
N2 C4 C5 C9 26.6(3)
C3 C4 C5 C9 -150.9(2)
N2 C4 C5 C6 -154.6(2)
C3 C4 C5 C6 27.8(3)
C9 C5 C6 C7 2.2(3)
C4 C5 C6 C7 -176.6(2)
C5 C6 C7 N1 -0.5(4)
C6 C5 C9 C8 -2.4(3)
C4 C5 C9 C8 176.4(2)
N1 C8 C9 C5 1.0(4)
C9 C8 N1 C7 0.7(3)
C6 C7 N1 C8 -0.9(4)
C3 C4 N2 N3 0.5(2)
C5 C4 N2 N3 -177.46(18)
C3 C2 N3 N2 -0.3(3)
C1 C2 N3 N2 178.7(2)
C4 N2 N3 C2 -0.1(2)

loop_
_cod_related_entry_id
_cod_related_entry_database
_cod_related_entry_code
1 ChemSpider 21124657
